data_4126209
loop_
_publ_author_name
'Mon, Marta'
'Ferrando-Soria, Jes\'us'
'Verdaguer, Michel'
'Train, Cyrille'
'Paillard, Charles'
'Dkhil, Brahim'
'Versace, Carlo'
'Bruno, Rosaria'
'Armentano, Donatella'
'Pardo, Emilio'

_publ_section_title
;
 Postsynthetic Approach for the Rational Design of Chiral Ferroelectric
 Metal-Organic Frameworks.
;
_journal_issue 24
_journal_name_full 'Journal of the American Chemical Society'
_journal_page_first 8098
_journal_page_last 8101
_journal_paper_doi 10.1021/jacs.7b03633
_journal_volume 139
_journal_year 2017
_chemical_formula_sum 'C180 H566 Cu24 N84 O253'
_chemical_formula_weight 9482.09
_chemical_name_systematic
;
 ?
;
_space_group_crystal_system trigonal
_space_group_IT_number 146
_space_group_name_Hall 'R 3'
_space_group_name_H-M_alt 'R 3 :H'
_symmetry_space_group_name_Hall 'R 3'
_symmetry_space_group_name_H-M 'R 3 :H'
_atom_sites_solution_hydrogens mixed
_audit_creation_method SHELXL-2013
_cell_angle_alpha 90
_cell_angle_beta 90
_cell_angle_gamma 120
_cell_formula_units_Z 3
_cell_length_a 38.2768(18)
_cell_length_b 38.2768(18)
_cell_length_c 34.6107(16)
_cell_measurement_reflns_used 9235
_cell_measurement_temperature 90(2)
_cell_measurement_theta_max 20
_cell_measurement_theta_min 2.29
_cell_volume 43915(4)
_computing_cell_refinement 'Bruker SAINT'
_computing_data_collection 'Bruker APEX2'
_computing_data_reduction 'Bruker SAINT'
_computing_molecular_graphics CrystalMaker
_computing_publication_material 'Bruker SHELXTL'
_computing_structure_refinement 'SHELXL-2013 (Sheldrick, 2013)'
_computing_structure_solution 'SHELXS-2013 (Sheldrick, 2008)'
_diffrn_ambient_temperature 90(2)
_diffrn_measured_fraction_theta_full 0.535
_diffrn_measured_fraction_theta_max 0.996
_diffrn_measurement_device_type 'Bruker APEX-II CCD'
_diffrn_measurement_method '\w scans'
_diffrn_radiation_source 'fine-focus sealed tube'
_diffrn_radiation_type MoK\a
_diffrn_radiation_wavelength 0.71073
_diffrn_reflns_av_R_equivalents 0.0359
_diffrn_reflns_av_unetI/netI 0.0272
_diffrn_reflns_Laue_measured_fraction_full 0.535
_diffrn_reflns_Laue_measured_fraction_max 0.996
_diffrn_reflns_limit_h_max 32
_diffrn_reflns_limit_h_min -37
_diffrn_reflns_limit_k_max 37
_diffrn_reflns_limit_k_min -36
_diffrn_reflns_limit_l_max 33
_diffrn_reflns_limit_l_min -33
_diffrn_reflns_number 150143
_diffrn_reflns_point_group_measured_fraction_full 0.533
_diffrn_reflns_point_group_measured_fraction_max 0.992
_diffrn_reflns_theta_full 25.242
_diffrn_reflns_theta_max 20.270
_diffrn_reflns_theta_min 0.851
_exptl_absorpt_coefficient_mu 0.933
_exptl_absorpt_correction_T_max 0.521
_exptl_absorpt_correction_T_min 0.596
_exptl_absorpt_correction_type multi-scan
_exptl_absorpt_process_details sadabs
_exptl_crystal_colour green
_exptl_crystal_density_diffrn 1.076
_exptl_crystal_description quasi-cubic
_exptl_crystal_F_000 14862
_exptl_crystal_size_max 0.68
_exptl_crystal_size_mid 0.60
_exptl_crystal_size_min 0.58
_platon_squeeze_details
;
;
_refine_diff_density_max 0.671
_refine_diff_density_min -0.484
_refine_diff_density_rms 0.117
_refine_ls_abs_structure_details
;
 Flack x determined using 7626 quotients [(I+)-(I-)]/[(I+)+(I-)]
 (Parsons and Flack (2004), Acta Cryst. A60, s61).
;
_refine_ls_abs_structure_Flack 0.048(8)
_refine_ls_extinction_method none
_refine_ls_goodness_of_fit_ref 1.092
_refine_ls_hydrogen_treatment constr
_refine_ls_matrix_type full
_refine_ls_number_parameters 1565
_refine_ls_number_reflns 18837
_refine_ls_number_restraints 7
_refine_ls_restrained_S_all 1.093
_refine_ls_R_factor_all 0.0763
_refine_ls_R_factor_gt 0.0706
_refine_ls_shift/su_max 0.001
_refine_ls_shift/su_mean 0.000
_refine_ls_structure_factor_coef Fsqd
_refine_ls_weighting_details 'w=1/[\s^2^(Fo^2^)+(0.1662P)^2^+31.4824P] where P=(Fo^2^+2Fc^2^)/3'
_refine_ls_weighting_scheme calc
_refine_ls_wR_factor_gt 0.2010
_refine_ls_wR_factor_ref 0.2095
_reflns_Friedel_coverage 0.992
_reflns_Friedel_fraction_full 0.531
_reflns_Friedel_fraction_max 0.988
_reflns_number_gt 16585
_reflns_number_total 18837
_reflns_threshold_expression 'I > 2\s(I)'
_cod_data_source_file ja7b03633_si_003.cif
_cod_data_source_block 2_SQ
_cod_depositor_comments 'Adding full bibliography for 4126209.cif.'
_cod_original_cell_volume 43915(5)
_cod_database_code 4126209
_shelx_space_group_comment
;
The symmetry employed for this shelxl refinement is uniquely defined
by the following loop, which should always be used as a source of
symmetry information in preference to the above space-group names.
They are only intended as comments.
;
_shelxl_version_number 2013-4

loop_
_space_group_symop_operation_xyz
'x, y, z'
'-y, x-y, z'
'-x+y, -x, z'
'x+2/3, y+1/3, z+1/3'
'-y+2/3, x-y+1/3, z+1/3'
'-x+y+2/3, -x+1/3, z+1/3'
'x+1/3, y+2/3, z+2/3'
'-y+1/3, x-y+2/3, z+2/3'
'-x+y+1/3, -x+2/3, z+2/3'

loop_
_atom_site_label
_atom_site_type_symbol
_atom_site_fract_x
_atom_site_fract_y
_atom_site_fract_z
_atom_site_U_iso_or_equiv
_atom_site_adp_type
_atom_site_occupancy
_atom_site_site_symmetry_order
_atom_site_calc_flag
_atom_site_refinement_flags_posn
_atom_site_refinement_flags_adp
_atom_site_refinement_flags_occupancy
Cu1 Cu 0.59077(5) 0.05483(5) 0.88998(5) 0.0626(5) Uani 1 1 d . . .
Cu2 Cu 0.73185(5) 0.09150(6) 0.82910(5) 0.0740(6) Uani 1 1 d . . .
Cu3 Cu 0.44203(5) 0.04381(5) 0.82690(5) 0.0641(5) Uani 1 1 d . . .
Cu4 Cu 0.40694(6) 0.15181(6) 0.88192(5) 0.0733(5) Uani 1 1 d . . .
Cu5 Cu 0.60154(5) 0.02641(7) 0.69556(5) 0.0761(6) Uani 1 1 d . . .
Cu6 Cu 0.74269(5) 0.13082(5) 0.63469(5) 0.0613(5) Uani 1 1 d . . .
Cu7 Cu 0.48507(6) 0.07361(6) 0.64276(5) 0.0735(5) Uani 1 1 d . . .
Cu8 Cu 0.37734(5) 0.10869(5) 0.69780(5) 0.0646(5) Uani 1 1 d . . .
O1H O 0.7489(3) 0.0821(3) 0.5957(3) 0.059(2) Uani 1 1 d . . .
O1W O 0.7439(5) 0.0430(4) 0.8543(4) 0.126(5) Uani 1 1 d . . .
O2W O 0.5888(5) -0.0366(5) 0.6711(4) 0.120(5) Uani 1 1 d . . .
O3W O 0.3216(4) 0.0593(3) 0.6649(3) 0.095(4) Uani 1 1 d . . .
O4W O 0.3933(3) -0.0116(4) 0.8598(3) 0.094(3) Uani 1 1 d . . .
N1 N 0.6510(4) 0.0866(3) 0.9038(3) 0.066(3) Uani 1 1 d . . .
N2 N 0.6115(4) 0.0367(3) 0.8459(3) 0.059(3) Uani 1 1 d . . .
N4 N 0.5380(3) 0.0345(3) 0.8617(3) 0.058(3) Uani 1 1 d . . .
N6 N 0.4861(4) 0.0327(4) 0.8361(4) 0.068(3) Uani 1 1 d . . .
N7 N 0.7844(4) 0.1416(4) 0.8363(3) 0.064(3) Uani 1 1 d . . .
N8 N 0.4449(4) 0.1317(4) 0.8945(3) 0.072(4) Uani 1 1 d . . .
N9 N 0.3843(4) 0.1062(4) 0.8441(3) 0.070(3) Uani 1 1 d . . .
N13 N 0.7224(4) 0.0920(4) 0.6782(3) 0.066(3) Uani 1 1 d . . .
N14 N 0.6834(4) 0.1033(4) 0.6198(4) 0.071(3) Uani 1 1 d . . .
N15 N 0.7955(3) 0.1630(4) 0.6626(3) 0.058(3) Uani 1 1 d . . .
N17 N 0.3722(3) 0.1712(3) 0.8613(4) 0.063(3) Uani 1 1 d . . .
N18 N 0.5498(4) 0.0244(4) 0.6882(3) 0.067(3) Uani 1 1 d . . .
N19 N 0.5057(4) 0.0397(3) 0.6629(3) 0.064(3) Uani 1 1 d . . .
N22 N 0.4392(4) 0.0498(4) 0.6804(4) 0.080(4) Uani 1 1 d . . .
N23 N 0.4661(4) 0.1119(4) 0.6307(3) 0.082(4) Uani 1 1 d . . .
N24 N 0.3657(4) 0.1521(3) 0.6887(3) 0.066(3) Uani 1 1 d . . .
N25 N 0.5769(4) 0.0781(4) 0.9340(3) 0.066(3) Uani 1 1 d . . .
N26 N 0.5399(5) 0.0818(4) 0.9838(4) 0.080(4) Uani 1 1 d . . .
H26A H 0.5190 0.0769 0.9982 0.096 Uiso 1 1 calc R U .
N27 N 0.5204(4) 0.0908(5) 0.5976(4) 0.079(4) Uani 1 1 d . . .
N28 N 0.5520(10) 0.0925(11) 0.5441(6) 0.186(13) Uani 1 1 d . . .
H28A H 0.5623 0.0846 0.5257 0.224 Uiso 1 1 calc R U .
N29 N 0.4261(5) 0.1882(4) 0.9263(4) 0.083(4) Uani 1 1 d . . .
N30 N 0.7574(4) 0.1683(4) 0.5894(4) 0.067(3) Uani 1 1 d . . .
N31 N 0.7919(5) 0.2084(4) 0.5403(4) 0.088(4) Uani 1 1 d . . .
H31A H 0.8120 0.2239 0.5248 0.106 Uiso 1 1 calc R U .
N32 N 0.4247(9) 0.2149(7) 0.9825(6) 0.144(8) Uani 1 1 d . . .
H32A H 0.4162 0.2240 1.0016 0.173 Uiso 1 1 calc R U .
O1 O 0.7106(3) 0.1010(3) 0.8785(3) 0.079(3) Uani 1 1 d . . .
O2 O 0.6738(3) 0.0516(4) 0.8200(4) 0.097(4) Uani 1 1 d . . .
O3 O 0.7445(2) 0.0787(3) 0.7770(3) 0.068(3) Uani 1 1 d . . .
O4 O 0.7305(3) 0.1254(4) 0.7532(2) 0.071(3) Uani 1 1 d . . .
O5 O 0.6036(3) 0.0619(4) 0.7712(2) 0.072(3) Uani 1 1 d . . .
O6 O 0.5895(3) 0.0019(3) 0.7474(3) 0.066(2) Uani 1 1 d . . .
O7 O 0.4222(3) 0.0119(3) 0.7780(3) 0.060(2) Uani 1 1 d . . .
O8 O 0.4731(3) 0.0716(3) 0.7545(2) 0.061(2) Uani 1 1 d . . .
O9 O 0.4611(3) 0.0843(4) 0.8701(3) 0.076(3) Uani 1 1 d . . .
O10 O 0.4026(3) 0.0623(3) 0.8173(3) 0.066(2) Uani 1 1 d . . .
O11 O 0.4050(3) 0.1401(3) 0.7704(2) 0.064(2) Uani 1 1 d . . .
O12 O 0.3450(3) 0.0889(3) 0.7464(3) 0.064(2) Uani 1 1 d . . .
O13 O 0.6597(3) 0.0447(4) 0.7052(3) 0.093(3) Uani 1 1 d . . .
O14 O 0.6230(3) 0.0568(4) 0.6460(3) 0.081(3) Uani 1 1 d . . .
O15 O 0.3956(3) 0.0697(3) 0.7074(3) 0.058(2) Uani 1 1 d . . .
O16 O 0.4171(4) 0.1272(3) 0.6540(3) 0.075(3) Uani 1 1 d . . .
O17 O 0.4317(5) 0.0944(5) 0.5586(3) 0.112(4) Uani 1 1 d . . .
O18 O 0.4720(5) 0.1557(5) 0.5357(4) 0.140(6) Uani 1 1 d . . .
O19 O 0.6521(3) 0.0503(4) 0.9722(3) 0.076(3) Uani 1 1 d . . .
O20 O 0.6796(5) 0.1098(5) 1.0050(5) 0.138(6) Uani 1 1 d . . .
O21 O 0.6812(3) 0.0660(4) 0.5524(3) 0.084(3) Uani 1 1 d . . .
O22 O 0.6546(5) 0.0986(5) 0.5188(4) 0.119(5) Uani 1 1 d . . .
O23 O 0.4903(5) 0.1391(5) 0.9887(3) 0.133(6) Uani 1 1 d . . .
O24 O 0.4263(4) 0.0991(5) 0.9660(3) 0.122(5) Uani 1 1 d . . .
C1 C 0.6728(4) 0.0844(5) 0.8787(5) 0.070(4) Uani 1 1 d . . .
C2 C 0.6492(5) 0.0548(5) 0.8462(4) 0.068(4) Uani 1 1 d . . .
C3 C 0.6678(6) 0.1132(5) 0.9376(5) 0.081(5) Uani 1 1 d . . .
H3 H 0.6969 0.1331 0.9328 0.098 Uiso 1 1 calc R U .
C4 C 0.6642(5) 0.0874(7) 0.9744(5) 0.078(5) Uani 1 1 d . . .
C5 C 0.6442(5) 0.1360(5) 0.9433(6) 0.084(5) Uani 1 1 d . . .
H5A H 0.6584 0.1575 0.9628 0.101 Uiso 1 1 calc R U .
H5B H 0.6445 0.1493 0.9186 0.101 Uiso 1 1 calc R U .
C9 C 0.5900(4) 0.0078(5) 0.8160(4) 0.069(4) Uani 1 1 d . . .
H9 H 0.6014 -0.0106 0.8155 0.083 Uiso 1 1 calc R U .
C10 C 0.5944(4) 0.0240(5) 0.7753(5) 0.065(4) Uani 1 1 d . . .
C11 C 0.5438(5) -0.0197(5) 0.8257(5) 0.090(6) Uani 1 1 d . . .
H11A H 0.5300 -0.0379 0.8036 0.108 Uiso 1 1 calc R U .
H11B H 0.5408 -0.0366 0.8485 0.108 Uiso 1 1 calc R U .
C12 C 0.5249(4) 0.0049(4) 0.8336(4) 0.055(4) Uani 1 1 d . . .
C13 C 0.4927(5) 0.0042(5) 0.8163(4) 0.076(4) Uani 1 1 d . . .
H13 H 0.4776 -0.0122 0.7951 0.091 Uiso 1 1 calc R U .
C14 C 0.5132(5) 0.0484(5) 0.8620(4) 0.067(4) Uani 1 1 d . . .
H14 H 0.5152 0.0682 0.8797 0.080 Uiso 1 1 calc R U .
C15 C 0.8205(4) 0.1533(5) 0.8198(4) 0.063(4) Uani 1 1 d . . .
H15 H 0.8259 0.1388 0.8008 0.075 Uiso 1 1 calc R U .
C16 C 0.7378(4) 0.0981(5) 0.7486(4) 0.066(4) Uani 1 1 d . . .
C17 C 0.7427(4) 0.0840(6) 0.7067(4) 0.072(4) Uani 1 1 d . . .
H17 H 0.7313 0.0541 0.7076 0.086 Uiso 1 1 calc R U .
C18 C 0.7883(5) 0.1034(5) 0.6991(5) 0.080(5) Uani 1 1 d . . .
H18A H 0.8014 0.0996 0.7221 0.096 Uiso 1 1 calc R U .
H18B H 0.7927 0.0897 0.6770 0.096 Uiso 1 1 calc R U .
C19 C 0.8074(4) 0.1473(4) 0.6906(4) 0.061(4) Uani 1 1 d . . .
C20 C 0.6812(5) 0.0699(6) 0.6795(4) 0.083(5) Uani 1 1 d . . .
C21 C 0.6605(5) 0.0781(6) 0.6454(5) 0.077(4) Uani 1 1 d . . .
C22 C 0.6895(5) 0.1591(5) 0.5805(4) 0.072(4) Uani 1 1 d . . .
H22A H 0.6750 0.1666 0.5615 0.086 Uiso 1 1 calc R U .
H22B H 0.6899 0.1720 0.6054 0.086 Uiso 1 1 calc R U .
C24 C 0.5548(8) 0.1261(10) 0.5477(7) 0.128(8) Uani 1 1 d . . .
H24 H 0.5705 0.1486 0.5314 0.153 Uiso 1 1 calc R U .
C27 C 0.4400(5) 0.1018(5) 0.8708(4) 0.068(4) Uani 1 1 d . . .
C28 C 0.4074(4) 0.0888(5) 0.8418(4) 0.066(4) Uani 1 1 d . . .
C29 C 0.4961(6) 0.1935(6) 0.9293(5) 0.103(6) Uani 1 1 d . . .
H29A H 0.5064 0.2075 0.9043 0.124 Uiso 1 1 calc R U .
H29B H 0.5188 0.2036 0.9479 0.124 Uiso 1 1 calc R U .
C34 C 0.3524(4) 0.0949(4) 0.8148(4) 0.054(3) Uani 1 1 d . . .
H34 H 0.3374 0.0648 0.8134 0.065 Uiso 1 1 calc R U .
C36 C 0.3238(4) 0.1068(4) 0.8291(4) 0.058(3) Uani 1 1 d . . .
H36A H 0.3126 0.0930 0.8540 0.070 Uiso 1 1 calc R U .
H36B H 0.3011 0.0973 0.8106 0.070 Uiso 1 1 calc R U .
C37 C 0.3417(4) 0.1524(4) 0.8351(4) 0.063(4) Uani 1 1 d . . .
C38 C 0.3780(6) 0.2087(6) 0.8591(5) 0.092(6) Uani 1 1 d . . .
H38 H 0.3978 0.2296 0.8748 0.111 Uiso 1 1 calc R U .
C40 C 0.3821(4) 0.1800(5) 0.6614(4) 0.061(4) Uani 1 1 d . . .
H40 H 0.4018 0.1819 0.6434 0.073 Uiso 1 1 calc R U .
C41 C 0.5129(4) -0.0004(4) 0.7047(4) 0.067(4) Uani 1 1 d . . .
H41 H 0.5076 -0.0203 0.7238 0.080 Uiso 1 1 calc R U .
C42 C 0.5426(5) 0.0452(6) 0.6658(5) 0.083(5) Uani 1 1 d . . .
H42 H 0.5638 0.0652 0.6506 0.100 Uiso 1 1 calc R U .
C43 C 0.4850(4) 0.0081(4) 0.6895(4) 0.059(4) Uani 1 1 d . . .
C44 C 0.4402(4) -0.0107(4) 0.6962(4) 0.053(3) Uani 1 1 d . . .
H44A H 0.4316 -0.0322 0.7159 0.064 Uiso 1 1 calc R U .
H44B H 0.4258 -0.0234 0.6718 0.064 Uiso 1 1 calc R U .
C45 C 0.4280(4) 0.0196(4) 0.7095(4) 0.060(4) Uani 1 1 d . . .
H45 H 0.3978 0.0047 0.7105 0.072 Uiso 1 1 calc R U .
C46 C 0.4421(5) 0.0366(5) 0.7489(4) 0.062(4) Uani 1 1 d . . .
C47 C 0.4219(5) 0.0753(4) 0.6837(4) 0.063(4) Uani 1 1 d . . .
C48 C 0.4360(5) 0.1077(5) 0.6525(5) 0.070(4) Uani 1 1 d . . .
C52 C 0.5279(6) 0.1617(5) 0.5941(6) 0.101(6) Uani 1 1 d . . .
H52A H 0.5391 0.1846 0.5757 0.122 Uiso 1 1 calc R U .
H52B H 0.5425 0.1711 0.6189 0.122 Uiso 1 1 calc R U .
C54 C 0.6008(5) 0.1098(5) 0.9559(6) 0.088(6) Uani 1 1 d . . .
C53 C 0.5400(5) 0.0609(5) 0.9548(5) 0.076(5) Uani 1 1 d . . .
H53 H 0.5172 0.0358 0.9478 0.092 Uiso 1 1 calc R U .
C66 C 0.5792(7) 0.1139(7) 0.9880(6) 0.100(6) Uani 1 1 d . . .
H66 H 0.5893 0.1339 1.0076 0.120 Uiso 1 1 calc R U .
C62 C 0.7326(5) 0.1756(4) 0.5668(6) 0.078(5) Uani 1 1 d . . .
C55 C 0.7943(5) 0.1891(5) 0.5707(5) 0.076(4) Uani 1 1 d . . .
H55 H 0.8182 0.1892 0.5786 0.091 Uiso 1 1 calc R U .
C56 C 0.7528(6) 0.2007(5) 0.5367(6) 0.092(5) Uani 1 1 d . . .
H56 H 0.7423 0.2106 0.5175 0.111 Uiso 1 1 calc R U .
C57 C 0.6662(6) 0.1131(5) 0.5857(5) 0.082(5) Uani 1 1 d . . .
H57 H 0.6372 0.1042 0.5911 0.098 Uiso 1 1 calc R U .
C58 C 0.6685(4) 0.0919(5) 0.5500(5) 0.067(4) Uani 1 1 d . . .
C59 C 0.4794(5) 0.1446(4) 0.6007(5) 0.081(5) Uani 1 1 d . . .
H59 H 0.4758 0.1669 0.6114 0.098 Uiso 1 1 calc R U .
C60 C 0.4578(9) 0.1312(6) 0.5637(6) 0.130(10) Uani 1 1 d . . .
C23 C 0.5327(7) 0.1265(6) 0.5775(6) 0.101(6) Uani 1 1 d . . .
C61 C 0.5291(6) 0.0701(8) 0.5753(7) 0.118(8) Uani 1 1 d . . .
H61 H 0.5210 0.0425 0.5795 0.141 Uiso 1 1 calc R U .
C63 C 0.4771(4) 0.1486(5) 0.9242(5) 0.081(5) Uani 1 1 d . . .
H63 H 0.4990 0.1439 0.9145 0.097 Uiso 1 1 calc R U .
C64 C 0.4630(8) 0.1261(10) 0.9608(7) 0.139(10) Uani 1 1 d . . .
C65 C 0.3380(4) 0.1595(5) 0.7080(4) 0.066(4) Uani 1 1 d . . .
H65 H 0.3212 0.1446 0.7291 0.079 Uiso 1 1 calc R U .
C67 C 0.3682(5) 0.1099(5) 0.7747(5) 0.068(4) Uani 1 1 d . . .
C68 C 0.4579(8) 0.2184(8) 0.9798(7) 0.127(8) Uani 1 1 d . . .
H68 H 0.4788 0.2311 0.9985 0.152 Uiso 1 1 calc R U .
C69 C 0.4612(7) 0.2012(7) 0.9455(6) 0.105(6) Uani 1 1 d . . .
C70 C 0.4024(8) 0.1942(7) 0.9503(8) 0.120(7) Uani 1 1 d . . .
H70 H 0.3748 0.1857 0.9460 0.144 Uiso 1 1 calc R U .
N1X N 0.7810(4) 0.2058(5) 0.7741(4) 0.094(4) Uani 1 1 d D . .
H1X1 H 0.8078 0.2153 0.7703 0.141 Uiso 1 1 calc R U .
H1X2 H 0.7678 0.1783 0.7754 0.141 Uiso 1 1 calc R U .
H1X3 H 0.7774 0.2158 0.7967 0.141 Uiso 1 1 calc R U .
C1X C 0.7660(6) 0.2174(7) 0.7443(5) 0.105(6) Uani 1 1 d D . .
H1X4 H 0.7644 0.2412 0.7520 0.157 Uiso 1 1 calc R U .
H1X5 H 0.7390 0.1954 0.7377 0.157 Uiso 1 1 calc R U .
H1X6 H 0.7838 0.2240 0.7219 0.157 Uiso 1 1 calc R U .
N2X N 0.5525(4) 0.0924(4) 0.7487(4) 0.092(4) Uani 1 1 d D . .
H2X1 H 0.5544 0.1065 0.7269 0.137 Uiso 1 1 calc R U .
H2X2 H 0.5262 0.0741 0.7535 0.137 Uiso 1 1 calc R U .
H2X3 H 0.5666 0.0793 0.7454 0.137 Uiso 1 1 calc R U .
C2X C 0.5688(7) 0.1193(9) 0.7803(6) 0.137(9) Uani 1 1 d D . .
H2X4 H 0.5477 0.1126 0.7997 0.206 Uiso 1 1 calc R U .
H2X5 H 0.5790 0.1470 0.7713 0.206 Uiso 1 1 calc R U .
H2X6 H 0.5909 0.1170 0.7918 0.206 Uiso 1 1 calc R U .
N3X N 0.6688(7) 0.2582(7) 0.7261(7) 0.147(8) Uani 1 1 d D . .
H3X1 H 0.6598 0.2722 0.7403 0.221 Uiso 1 1 d . U .
H3X2 H 0.6509 0.2446 0.7069 0.221 Uiso 1 1 d . U .
H3X3 H 0.6933 0.2755 0.7159 0.221 Uiso 1 1 d . U .
C3X C 0.6724(19) 0.2290(16) 0.7522(12) 0.28(3) Uiso 1 1 d D . .
H3X4 H 0.6937 0.2435 0.7710 0.427 Uiso 1 1 d D U .
H3X5 H 0.6791 0.2116 0.7363 0.427 Uiso 1 1 d . U .
H3X6 H 0.6467 0.2120 0.7652 0.427 Uiso 1 1 d . U .
N4X N 0.7480(16) 0.1947(17) 0.4242(17) 0.32(2) Uiso 1 1 d D . .
H4X1 H 0.7409 0.1709 0.4365 0.479 Uiso 1 1 d . U .
H4X2 H 0.7423 0.1915 0.3997 0.479 Uiso 1 1 d . U .
H4X3 H 0.7375 0.2079 0.4370 0.479 Uiso 1 1 d . U .
C4X C 0.7939(15) 0.2199(15) 0.4285(14) 0.231(18) Uiso 1 1 d D . .
H4X4 H 0.8040 0.2498 0.4245 0.346 Uiso 1 1 d . U .
H4X5 H 0.8088 0.2129 0.4097 0.346 Uiso 1 1 d . U .
H4X6 H 0.8039 0.2182 0.4548 0.346 Uiso 1 1 d . U .
O5W O 0.4779(3) 0.1440(3) 0.7630(4) 0.108(4) Uani 1 1 d . . .
O6W O 0.4112(4) 0.1432(4) 0.4914(4) 0.107(4) Uani 1 1 d . . .
O7W O 0.5274(5) 0.1882(4) 0.8246(5) 0.143(6) Uani 1 1 d . . .
O8W O 0.3326(6) 0.9918(4) 0.6490(4) 0.134(6) Uani 1 1 d . . .
O9W O 0.6678(6) 0.9942(5) 0.7628(6) 0.142(6) Uani 1 1 d . . .
O10W O 0.3892(8) 0.0965(6) 0.0347(5) 0.184(9) Uani 1 1 d . . .
O11W O 0.5774(6) 0.1631(5) 0.8697(5) 0.138(5) Uani 1 1 d . . .
O12W O 0.7266(6) 0.2738(5) 0.5869(6) 0.155(6) Uani 1 1 d . . .
O13W O 0.7544(5) 0.2492(6) 0.6538(4) 0.128(5) Uani 1 1 d . . .
O14W O 0.5219(4) 0.1934(5) 0.6993(5) 0.130(5) Uani 1 1 d . . .
O15W O 0.3536(4) 0.0609(5) 0.9296(4) 0.118(5) Uani 1 1 d . . .
O16W O 0.3250(5) 0.9981(6) 0.8737(4) 0.133(6) Uani 1 1 d . . .
O18W O 0.6771(5) 0.1933(6) 0.6858(6) 0.157(7) Uani 1 1 d . . .
O17W O 0.2925(6) 0.9018(6) 0.8219(5) 0.173(9) Uani 1 1 d . . .
O19W O 0.2920(5) 0.9381(5) 0.9285(4) 0.124(5) Uani 1 1 d . . .
O20W O 0.6706(5) 0.9012(5) 0.6024(5) 0.134(5) Uani 1 1 d . . .
O21W O 0.3249(5) 0.9311(5) 0.6981(6) 0.161(7) Uani 1 1 d . . .
O22W O 0.2608(6) 0.9911(5) 0.8280(6) 0.178(9) Uani 1 1 d . . .
O23W O 0.5582(10) 0.1897(9) 0.0053(9) 0.254(16) Uani 1 1 d . . .
O24W O 0.4343(6) 0.9780(9) 0.5879(7) 0.216(13) Uani 1 1 d . . .
O25W O 0.6053(5) 0.2121(5) 0.9368(6) 0.144(6) Uani 1 1 d . . .
O26W O 0.2994(7) 0.0064(4) 0.7546(6) 0.184(10) Uani 1 1 d . . .
O27W O 0.3081(9) 0.0998(7) 0.9372(7) 0.215(12) Uani 1 1 d . . .
O28W O 0.7383(8) 0.3433(5) 0.6249(9) 0.216(12) Uani 1 1 d . . .
O30W O 0.3397(4) 0.9647(8) 0.7696(5) 0.227(15) Uani 1 1 d . . .
O29W O 0.6167(5) 0.1671(12) 0.6391(8) 0.33(3) Uani 1 1 d . . .
O31W O 0.4704(4) 0.2175(5) 0.8418(4) 0.106(4) Uani 1 1 d . . .
O32W O 0.5497(4) 0.1355(4) 0.6834(4) 0.103(4) Uani 1 1 d . . .
O33W O 0.6637(6) 0.2564(6) 0.8016(7) 0.192(10) Uani 1 1 d D . .
O34W O 0.5960(6) 0.2664(7) 0.8249(10) 0.223(13) Uani 1 1 d . . .
O35W O 0.5682(6) 0.0043(6) 0.5870(6) 0.173(8) Uani 1 1 d . . .
O36W O 0.7374(7) 0.3370(8) 0.7038(10) 0.239(15) Uani 1 1 d . . .
O37W O 0.5955(7) 0.2715(6) 0.9031(10) 0.210(12) Uani 1 1 d . . .
O38W O 0.6578(6) 0.1825(6) 0.8319(7) 0.190(10) Uani 1 1 d . . .
O39W O 0.5251(7) 0.2290(7) 0.5273(13) 0.29(2) Uani 1 1 d . . .
O40W O 0.4973(11) 0.2861(6) 0.8828(7) 0.270(19) Uani 1 1 d . . .
O41W O 0.2854(9) 0.1512(7) 0.9137(9) 0.249(16) Uani 1 1 d . . .
O42W O 0.5600(7) 0.3095(7) 0.9390(11) 0.264(17) Uani 1 1 d . . .
O43W O 0.4849(9) 0.9525(9) 0.6112(10) 0.240(14) Uani 1 1 d . . .
O44W O 0.2265(7) 0.9068(7) 0.8357(12) 0.256(17) Uani 1 1 d . . .
O45W O 0.6442(6) 0.2240(6) 0.5843(12) 0.268(18) Uani 1 1 d . . .
O46W O 0.3125(9) 0.0804(12) 0.0165(13) 0.30(2) Uani 1 1 d . . .
O47W O 0.6628(6) 0.1273(7) 0.7249(9) 0.207(11) Uani 1 1 d . . .
O48W O 0.6614(11) 0.9948(11) 0.596(3) 0.63(7) Uani 1 1 d . . .
O49W O 0.6667 0.3333 0.5184(12) 0.223(19) Uani 1 3 d S T P
O50W O 0.4772(4) 0.0779(3) 0.0334(4) 0.100(4) Uani 1 1 d . . .
O51W O 0.1866(9) 0.9229(10) 0.8825(9) 0.227(11) Uiso 1 1 d . . .
O52W O 0.6667 0.3333 0.0003(15) 0.219(18) Uiso 1 3 d S . P
O53W O 0.507(3) 0.931(3) 0.632(2) 0.51(4) Uiso 1 1 d . . .
O54W O 0.8061(10) 0.0773(10) 0.8954(9) 0.234(12) Uiso 1 1 d . . .
O55W O 0.8316(16) 0.2828(15) 0.0811(15) 0.34(2) Uiso 1 1 d . . .
O56W O 0.5229(13) 0.0930(13) 0.0957(12) 0.296(17) Uiso 1 1 d . . .
O57W O 0.7904(15) 0.9888(15) 0.9186(14) 0.33(2) Uiso 1 1 d . . .
O58W O 0.4328(6) 0.9986(7) 0.9277(6) 0.165(6) Uiso 1 1 d . . .
O59W O 0.6435(7) 0.1614(7) 0.4902(6) 0.174(7) Uiso 1 1 d . . .
O60W O 0.6907(6) 0.1822(6) 0.0325(6) 0.160(6) Uiso 1 1 d . . .
O61W O 0.6667 0.3333 0.9276(13) 0.199(16) Uiso 1 3 d S . P
O62W O 0.6667 0.3333 0.581(2) 0.34(4) Uiso 1 3 d S . P

loop_
_atom_site_aniso_label
_atom_site_aniso_U_11
_atom_site_aniso_U_22
_atom_site_aniso_U_33
_atom_site_aniso_U_23
_atom_site_aniso_U_13
_atom_site_aniso_U_12
Cu1 0.0594(10) 0.0631(10) 0.0554(10) 0.0122(8) 0.0005(8) 0.0231(9)
Cu2 0.0542(11) 0.0871(13) 0.0609(11) -0.0004(9) -0.0025(8) 0.0204(10)
Cu3 0.0608(10) 0.0764(12) 0.0530(10) 0.0110(8) -0.0013(8) 0.0328(9)
Cu4 0.0766(12) 0.0689(11) 0.0624(11) -0.0029(9) -0.0027(9) 0.0273(10)
Cu5 0.0583(11) 0.1050(15) 0.0584(11) -0.0046(10) -0.0011(8) 0.0358(10)
Cu6 0.0577(10) 0.0740(11) 0.0546(10) -0.0119(8) 0.0000(8) 0.0348(9)
Cu7 0.0688(11) 0.0773(12) 0.0630(12) 0.0018(9) 0.0022(9) 0.0281(10)
Cu8 0.0753(11) 0.0630(10) 0.0542(10) 0.0024(8) -0.0087(8) 0.0336(9)
O1H 0.054(5) 0.061(5) 0.066(5) 0.004(4) 0.012(4) 0.032(4)
O1W 0.145(12) 0.098(9) 0.122(11) 0.018(8) -0.037(9) 0.051(9)
O2W 0.129(11) 0.125(11) 0.120(11) -0.035(9) -0.022(9) 0.074(9)
O3W 0.103(8) 0.076(7) 0.088(8) -0.024(6) -0.049(7) 0.032(6)
O4W 0.079(7) 0.094(8) 0.088(8) 0.027(6) 0.016(6) 0.028(6)
N1 0.063(8) 0.059(7) 0.053(7) -0.007(6) -0.014(7) 0.013(6)
N2 0.048(8) 0.061(7) 0.063(8) 0.022(6) 0.003(6) 0.024(6)
N4 0.059(7) 0.048(6) 0.047(7) 0.003(6) -0.015(5) 0.012(6)
N6 0.063(8) 0.082(9) 0.066(8) 0.011(7) -0.011(7) 0.042(7)
N7 0.064(9) 0.081(8) 0.042(7) -0.016(7) -0.011(6) 0.032(7)
N8 0.074(8) 0.074(8) 0.029(6) -0.005(6) -0.005(6) 0.008(6)
N9 0.102(10) 0.070(8) 0.041(7) -0.002(6) -0.007(6) 0.045(8)
N13 0.068(9) 0.069(8) 0.053(7) -0.032(6) -0.002(6) 0.028(7)
N14 0.050(7) 0.098(10) 0.071(8) -0.013(8) -0.015(7) 0.041(7)
N15 0.046(6) 0.077(9) 0.061(8) -0.009(6) -0.010(5) 0.040(7)
N17 0.059(7) 0.038(7) 0.080(8) 0.017(6) 0.008(7) 0.015(6)
N18 0.062(9) 0.089(9) 0.035(7) 0.017(6) 0.004(6) 0.027(7)
N19 0.045(8) 0.063(7) 0.062(8) -0.011(6) -0.015(6) 0.010(6)
N22 0.098(10) 0.107(10) 0.054(8) 0.010(7) -0.015(7) 0.066(9)
N23 0.084(9) 0.088(9) 0.029(6) 0.020(6) -0.004(7) 0.010(7)
N24 0.085(9) 0.055(7) 0.060(8) -0.005(6) -0.009(7) 0.037(7)
N25 0.062(8) 0.080(9) 0.058(7) -0.014(7) -0.021(7) 0.038(7)
N26 0.100(12) 0.076(9) 0.083(10) -0.013(8) -0.003(8) 0.059(9)
N27 0.083(9) 0.091(11) 0.075(9) -0.019(9) 0.002(7) 0.053(9)
N28 0.30(4) 0.27(3) 0.105(16) 0.067(19) 0.11(2) 0.23(3)
N29 0.085(10) 0.069(8) 0.099(11) -0.029(8) -0.024(9) 0.041(8)
N30 0.068(8) 0.070(8) 0.068(8) -0.012(6) -0.025(7) 0.037(7)
N31 0.113(14) 0.060(8) 0.080(10) 0.008(7) 0.007(8) 0.034(8)
N32 0.19(2) 0.19(2) 0.111(15) -0.077(15) -0.059(15) 0.134(19)
O1 0.066(8) 0.105(8) 0.040(6) 0.003(5) 0.001(5) 0.023(6)
O2 0.062(7) 0.103(9) 0.099(9) -0.036(7) -0.026(7) 0.021(6)
O3 0.043(5) 0.079(6) 0.051(6) -0.001(5) -0.006(4) 0.008(5)
O4 0.087(7) 0.106(8) 0.033(5) -0.011(5) 0.007(4) 0.057(7)
O5 0.082(7) 0.093(8) 0.026(5) 0.012(5) 0.000(4) 0.033(6)
O6 0.048(5) 0.087(7) 0.053(6) -0.005(6) -0.001(4) 0.025(5)
O7 0.055(5) 0.071(6) 0.063(6) -0.004(5) -0.006(5) 0.037(5)
O8 0.054(5) 0.058(6) 0.046(5) 0.003(4) -0.008(4) 0.010(5)
O9 0.067(6) 0.121(9) 0.040(5) 0.006(5) -0.004(4) 0.047(7)
O10 0.065(6) 0.064(6) 0.051(6) 0.004(5) -0.003(4) 0.019(5)
O11 0.069(7) 0.058(6) 0.046(5) 0.004(4) -0.008(4) 0.018(6)
O12 0.084(7) 0.048(5) 0.064(6) 0.002(5) 0.000(6) 0.036(5)
O13 0.072(7) 0.126(10) 0.071(8) 0.015(7) -0.007(6) 0.043(7)
O14 0.056(7) 0.119(9) 0.058(6) -0.010(6) 0.002(5) 0.037(6)
O15 0.058(6) 0.070(6) 0.037(5) 0.014(4) 0.008(5) 0.025(5)
O16 0.114(8) 0.055(6) 0.049(6) 0.009(4) -0.007(5) 0.038(6)
O17 0.141(11) 0.116(12) 0.060(7) -0.014(7) -0.027(7) 0.050(10)
O18 0.147(13) 0.150(13) 0.073(9) 0.034(9) 0.018(8) 0.038(10)
O19 0.066(6) 0.071(7) 0.053(6) 0.006(5) -0.014(5) 0.006(6)
O20 0.141(12) 0.154(13) 0.125(12) -0.076(11) -0.061(10) 0.079(11)
O21 0.075(7) 0.128(9) 0.051(6) -0.019(6) -0.022(5) 0.053(7)
O22 0.138(12) 0.144(12) 0.077(8) -0.002(8) -0.041(8) 0.072(10)
O23 0.123(11) 0.167(14) 0.059(8) 0.009(8) -0.019(8) 0.035(10)
O24 0.075(9) 0.193(15) 0.064(8) 0.036(8) 0.021(6) 0.042(9)
C1 0.023(8) 0.088(11) 0.087(12) 0.000(9) 0.017(8) 0.018(8)
C2 0.070(12) 0.078(10) 0.046(9) 0.007(7) -0.008(8) 0.031(10)
C3 0.103(12) 0.073(10) 0.081(12) -0.009(9) -0.016(9) 0.054(10)
C4 0.054(9) 0.114(16) 0.069(11) -0.036(11) -0.018(8) 0.044(10)
C5 0.089(12) 0.055(9) 0.102(13) -0.014(8) -0.001(10) 0.031(9)
C9 0.037(8) 0.074(10) 0.074(11) -0.005(8) 0.012(7) 0.011(7)
C10 0.050(8) 0.073(11) 0.052(11) 0.013(9) -0.013(7) 0.018(7)
C11 0.062(10) 0.087(11) 0.097(13) 0.031(9) -0.032(9) 0.018(9)
C12 0.046(8) 0.085(10) 0.047(8) 0.020(8) 0.009(7) 0.042(8)
C13 0.071(11) 0.073(10) 0.060(10) -0.004(8) 0.002(8) 0.019(8)
C14 0.079(10) 0.067(9) 0.058(10) 0.013(7) -0.016(9) 0.039(9)
C15 0.041(8) 0.090(12) 0.064(9) 0.005(8) -0.001(7) 0.038(8)
C16 0.036(8) 0.089(11) 0.060(11) -0.016(9) -0.013(7) 0.022(8)
C17 0.057(9) 0.108(12) 0.055(9) 0.003(8) 0.008(7) 0.045(9)
C18 0.062(9) 0.095(13) 0.067(10) -0.039(9) -0.010(8) 0.027(9)
C19 0.056(9) 0.061(9) 0.050(8) 0.002(8) 0.012(7) 0.017(8)
C20 0.062(11) 0.137(15) 0.041(9) -0.015(10) -0.014(8) 0.042(11)
C21 0.036(10) 0.096(12) 0.085(12) 0.007(10) 0.007(9) 0.023(9)
C22 0.088(11) 0.085(11) 0.063(9) -0.019(8) -0.028(8) 0.059(9)
C24 0.131(18) 0.14(2) 0.097(18) 0.046(15) 0.041(15) 0.060(17)
C27 0.072(10) 0.077(10) 0.058(10) -0.002(8) -0.012(8) 0.040(9)
C28 0.066(9) 0.068(10) 0.053(9) 0.007(8) -0.018(8) 0.027(8)
C29 0.103(14) 0.113(16) 0.071(11) 0.000(10) 0.004(10) 0.037(12)
C34 0.066(9) 0.043(7) 0.048(8) 0.003(6) 0.000(7) 0.023(7)
C36 0.051(8) 0.049(8) 0.058(8) 0.014(6) 0.007(6) 0.013(7)
C37 0.054(9) 0.048(9) 0.077(10) 0.000(8) -0.007(8) 0.019(7)
C38 0.116(15) 0.072(13) 0.061(11) -0.026(9) 0.000(11) 0.026(11)
C40 0.047(8) 0.069(9) 0.062(10) 0.001(8) -0.007(7) 0.026(8)
C41 0.034(8) 0.061(9) 0.071(9) -0.024(7) -0.012(7) -0.001(7)
C42 0.062(12) 0.090(12) 0.050(10) -0.005(9) 0.008(8) 0.002(9)
C43 0.057(9) 0.050(8) 0.069(9) -0.005(7) -0.012(7) 0.026(7)
C44 0.043(8) 0.046(7) 0.045(7) -0.002(6) 0.000(6) 0.004(6)
C45 0.039(7) 0.056(8) 0.068(10) 0.012(7) -0.016(6) 0.011(6)
C46 0.076(11) 0.087(12) 0.046(9) 0.009(9) -0.005(8) 0.059(11)
C47 0.072(10) 0.048(8) 0.045(8) 0.020(7) -0.012(8) 0.013(8)
C48 0.074(10) 0.065(10) 0.066(11) -0.005(8) -0.011(9) 0.032(9)
C52 0.132(17) 0.071(11) 0.084(12) 0.020(9) -0.010(11) 0.038(11)
C54 0.070(11) 0.079(12) 0.133(16) 0.042(12) 0.015(12) 0.051(10)
C53 0.097(13) 0.063(10) 0.088(13) 0.019(10) 0.001(10) 0.054(10)
C66 0.111(16) 0.109(16) 0.112(15) 0.003(12) 0.013(13) 0.079(15)
C62 0.067(10) 0.029(7) 0.114(14) -0.014(8) 0.024(11) 0.006(7)
C55 0.074(12) 0.073(10) 0.078(12) -0.011(9) 0.005(9) 0.035(9)
C56 0.084(13) 0.074(12) 0.105(14) 0.008(11) -0.012(11) 0.029(10)
C57 0.108(13) 0.090(12) 0.072(11) -0.022(9) -0.026(9) 0.068(11)
C58 0.040(8) 0.069(10) 0.075(11) -0.006(8) -0.027(7) 0.014(7)
C59 0.104(13) 0.041(8) 0.075(11) 0.001(8) 0.010(9) 0.018(8)
C60 0.21(2) 0.045(11) 0.077(14) 0.026(10) -0.030(15) 0.017(13)
C23 0.137(17) 0.086(13) 0.081(13) 0.010(11) 0.042(12) 0.056(12)
C61 0.088(13) 0.116(17) 0.118(19) 0.069(16) 0.013(13) 0.028(13)
C63 0.051(9) 0.096(13) 0.076(12) 0.011(9) -0.004(8) 0.022(9)
C64 0.108(19) 0.23(3) 0.075(15) -0.037(18) -0.058(15) 0.08(2)
C65 0.056(8) 0.079(11) 0.042(8) 0.016(7) 0.003(7) 0.019(8)
C67 0.060(10) 0.066(10) 0.069(11) 0.015(8) -0.002(8) 0.024(9)
C68 0.101(17) 0.15(2) 0.12(2) -0.031(16) -0.021(14) 0.054(16)
C69 0.118(18) 0.111(15) 0.101(15) -0.009(12) 0.029(14) 0.067(13)
C70 0.102(16) 0.103(15) 0.14(2) -0.029(14) -0.041(16) 0.042(13)
N1X 0.074(9) 0.095(10) 0.094(11) -0.028(8) -0.014(8) 0.028(8)
C1X 0.081(12) 0.120(16) 0.074(12) 0.012(11) -0.009(10) 0.021(11)
N2X 0.071(8) 0.085(9) 0.102(11) -0.001(8) -0.003(8) 0.028(7)
C2X 0.103(15) 0.21(3) 0.107(17) -0.045(18) -0.020(13) 0.080(18)
N3X 0.148(17) 0.142(16) 0.163(19) -0.035(14) -0.069(15) 0.081(14)
O5W 0.073(7) 0.081(7) 0.144(11) -0.034(7) 0.042(7) 0.020(6)
O6W 0.095(9) 0.096(8) 0.137(11) -0.034(8) -0.018(8) 0.052(7)
O7W 0.106(10) 0.101(10) 0.146(13) -0.039(9) 0.036(9) -0.004(8)
O8W 0.209(17) 0.091(9) 0.085(9) -0.003(7) -0.044(10) 0.062(10)
O9W 0.166(14) 0.141(13) 0.163(14) 0.053(11) 0.056(11) 0.110(12)
O10W 0.27(2) 0.187(17) 0.097(12) 0.074(12) 0.106(14) 0.117(18)
O11W 0.151(13) 0.099(10) 0.133(12) -0.015(9) -0.008(10) 0.039(9)
O12W 0.152(14) 0.126(12) 0.212(19) -0.013(12) -0.026(14) 0.088(11)
O13W 0.144(12) 0.165(14) 0.112(11) 0.005(10) 0.001(9) 0.105(12)
O14W 0.103(10) 0.122(11) 0.121(11) -0.010(9) 0.043(8) 0.022(8)
O15W 0.072(8) 0.142(12) 0.089(9) 0.048(8) 0.012(6) 0.015(7)
O16W 0.117(10) 0.189(16) 0.076(9) 0.042(9) 0.014(7) 0.064(11)
O18W 0.080(9) 0.156(15) 0.203(18) -0.032(13) -0.023(10) 0.036(9)
O17W 0.166(15) 0.184(16) 0.113(12) 0.090(12) -0.043(11) 0.046(13)
O19W 0.185(14) 0.164(13) 0.092(9) 0.065(9) 0.059(9) 0.139(12)
O20W 0.102(10) 0.134(12) 0.126(11) 0.030(9) 0.042(9) 0.029(9)
O21W 0.103(10) 0.098(10) 0.188(16) 0.052(11) 0.002(11) -0.021(9)
O22W 0.159(15) 0.102(11) 0.162(15) 0.028(10) -0.066(13) -0.016(11)
O23W 0.32(4) 0.25(3) 0.27(3) -0.12(2) -0.19(3) 0.20(3)
O24W 0.129(14) 0.29(3) 0.180(19) 0.09(2) -0.041(14) 0.073(17)
O25W 0.136(13) 0.110(11) 0.190(16) -0.024(11) 0.014(12) 0.065(10)
O26W 0.22(2) 0.066(8) 0.165(16) 0.030(9) -0.069(14) -0.005(10)
O27W 0.26(3) 0.152(17) 0.160(18) 0.070(14) -0.032(17) 0.045(17)
O28W 0.22(2) 0.088(11) 0.31(3) 0.062(15) 0.06(2) 0.058(13)
O30W 0.066(9) 0.33(3) 0.127(13) 0.074(16) -0.035(9) -0.018(13)
O29W 0.065(10) 0.55(6) 0.25(3) -0.27(3) -0.028(12) 0.071(18)
O31W 0.091(8) 0.147(11) 0.089(8) 0.014(8) 0.009(7) 0.065(8)
O32W 0.128(10) 0.091(8) 0.098(9) -0.019(7) -0.025(8) 0.061(8)
O33W 0.156(16) 0.115(13) 0.27(3) 0.033(15) -0.050(17) 0.043(12)
O34W 0.133(15) 0.149(16) 0.36(4) 0.10(2) 0.09(2) 0.050(13)
O35W 0.138(13) 0.138(13) 0.162(16) -0.082(13) -0.047(12) 0.009(11)
O36W 0.131(15) 0.22(2) 0.33(3) -0.10(2) 0.063(19) 0.056(15)
O37W 0.156(17) 0.149(16) 0.37(4) -0.004(19) 0.04(2) 0.109(14)
O38W 0.140(14) 0.117(13) 0.24(2) 0.013(14) -0.078(15) 0.007(11)
O39W 0.130(16) 0.150(18) 0.56(6) 0.16(3) -0.01(2) 0.056(14)
O40W 0.41(4) 0.088(11) 0.19(2) -0.026(12) 0.14(2) 0.028(17)
O41W 0.29(3) 0.169(19) 0.28(3) 0.10(2) 0.22(3) 0.11(2)
O42W 0.148(18) 0.133(15) 0.44(5) 0.02(2) -0.15(2) 0.017(14)
O43W 0.21(2) 0.23(3) 0.28(3) -0.14(2) -0.11(2) 0.11(2)
O44W 0.140(16) 0.159(19) 0.48(5) 0.08(3) 0.04(2) 0.082(15)
O45W 0.123(14) 0.101(13) 0.55(6) 0.11(2) -0.01(2) 0.035(11)
O46W 0.20(3) 0.37(5) 0.41(5) 0.17(4) 0.09(3) 0.21(3)
O47W 0.106(12) 0.186(19) 0.36(3) 0.08(2) 0.016(16) 0.094(13)
O48W 0.22(3) 0.21(3) 1.23(16) 0.38(6) -0.34(6) -0.07(2)
O49W 0.26(3) 0.26(3) 0.15(3) 0.000 0.000 0.130(16)
O50W 0.110(9) 0.075(7) 0.124(10) -0.003(7) 0.020(8) 0.054(7)

loop_
_atom_type_symbol
_atom_type_description
_atom_type_scat_dispersion_real
_atom_type_scat_dispersion_imag
_atom_type_scat_source
C C 0.0033 0.0016 'International Tables Vol C Tables 4.2.6.8 and 6.1.1.4'
H H 0.0000 0.0000 'International Tables Vol C Tables 4.2.6.8 and 6.1.1.4'
N N 0.0061 0.0033 'International Tables Vol C Tables 4.2.6.8 and 6.1.1.4'
O O 0.0106 0.0060 'International Tables Vol C Tables 4.2.6.8 and 6.1.1.4'
Cu Cu 0.3201 1.2651 'International Tables Vol C Tables 4.2.6.8 and 6.1.1.4'

loop_
_geom_angle_atom_site_label_1
_geom_angle_atom_site_label_2
_geom_angle_atom_site_label_3
_geom_angle
_geom_angle_site_symmetry_1
_geom_angle_site_symmetry_3
N25 Cu1 N2 173.2(5) . .
N25 Cu1 N4 96.0(5) . .
N2 Cu1 N4 89.5(5) . .
N25 Cu1 N1 91.8(5) . .
N2 Cu1 N1 81.9(5) . .
N4 Cu1 N1 162.2(5) . .
N25 Cu1 O1H 91.6(4) . 5_545
N2 Cu1 O1H 90.6(4) . 5_545
N4 Cu1 O1H 107.0(4) . 5_545
N1 Cu1 O1H 88.7(4) . 5_545
N7 Cu2 O3 95.6(4) . .
N7 Cu2 O2 164.5(6) . .
O3 Cu2 O2 89.0(4) . .
N7 Cu2 O1 91.5(5) . .
O3 Cu2 O1 171.3(4) . .
O2 Cu2 O1 82.8(5) . .
N7 Cu2 O1W 102.6(5) . .
O3 Cu2 O1W 88.4(5) . .
O2 Cu2 O1W 92.3(6) . .
O1 Cu2 O1W 95.0(6) . .
N7 Cu2 O4 85.3(4) . .
O3 Cu2 O4 50.2(4) . .
O2 Cu2 O4 86.4(4) . .
O1 Cu2 O4 125.8(4) . .
O1W Cu2 O4 138.6(5) . .
N6 Cu3 O10 172.9(5) . .
N6 Cu3 O7 96.3(5) . .
O10 Cu3 O7 87.2(4) . .
N6 Cu3 O9 91.4(5) . .
O10 Cu3 O9 84.2(4) . .
O7 Cu3 O9 168.7(4) . .
N6 Cu3 O4W 96.2(5) . .
O10 Cu3 O4W 90.0(4) . .
O7 Cu3 O4W 88.3(4) . .
O9 Cu3 O4W 99.0(4) . .
N6 Cu3 O8 88.8(4) . .
O10 Cu3 O8 88.2(3) . .
O7 Cu3 O8 54.9(3) . .
O9 Cu3 O8 117.4(4) . .
O4W Cu3 O8 143.1(4) . .
N29 Cu4 N17 95.7(6) . .
N29 Cu4 N9 169.0(6) . .
N17 Cu4 N9 90.7(5) . .
N29 Cu4 N8 91.0(6) . .
N17 Cu4 N8 171.2(5) . .
N9 Cu4 N8 83.6(5) . .
N29 Cu4 O31W 84.5(6) . .
N17 Cu4 O31W 85.9(4) . .
N9 Cu4 O31W 105.0(5) . .
N8 Cu4 O31W 89.0(4) . .
N18 Cu5 O6 96.2(4) . .
N18 Cu5 O13 164.1(6) . .
O6 Cu5 O13 88.2(4) . .
N18 Cu5 O14 91.4(5) . .
O6 Cu5 O14 170.7(4) . .
O13 Cu5 O14 83.0(5) . .
N18 Cu5 O2W 103.0(5) . .
O6 Cu5 O2W 87.7(5) . .
O13 Cu5 O2W 92.4(5) . .
O14 Cu5 O2W 95.8(5) . .
N18 Cu5 O5 85.7(4) . .
O6 Cu5 O5 49.7(4) . .
O13 Cu5 O5 85.5(4) . .
O14 Cu5 O5 126.0(4) . .
O2W Cu5 O5 137.3(5) . .
N13 Cu6 N30 174.3(5) . .
N13 Cu6 N15 89.4(5) . .
N30 Cu6 N15 95.8(5) . .
N13 Cu6 N14 83.5(6) . .
N30 Cu6 N14 90.8(5) . .
N15 Cu6 N14 163.4(5) . .
N13 Cu6 O1H 89.9(4) . .
N30 Cu6 O1H 90.9(4) . .
N15 Cu6 O1H 106.6(4) . .
N14 Cu6 O1H 88.5(4) . .
N27 Cu7 N19 93.8(6) . .
N27 Cu7 N23 91.8(6) . .
N19 Cu7 N23 170.8(5) . .
N27 Cu7 N22 167.4(6) . .
N19 Cu7 N22 91.1(5) . .
N23 Cu7 N22 84.9(5) . .
N27 Cu7 O32W 86.9(5) . .
N19 Cu7 O32W 84.5(4) . .
N23 Cu7 O32W 88.6(4) . .
N22 Cu7 O32W 105.2(5) . .
N24 Cu8 O15 173.4(5) . .
N24 Cu8 O12 95.5(5) . .
O15 Cu8 O12 87.6(4) . .
N24 Cu8 O16 91.9(5) . .
O15 Cu8 O16 84.3(4) . .
O12 Cu8 O16 170.0(4) . .
N24 Cu8 O3W 96.1(5) . .
O15 Cu8 O3W 89.8(4) . .
O12 Cu8 O3W 87.7(5) . .
O16 Cu8 O3W 98.2(4) . .
N24 Cu8 O11 88.6(4) . .
O15 Cu8 O11 88.4(3) . .
O12 Cu8 O11 55.2(4) . .
O16 Cu8 O11 118.4(4) . .
O3W Cu8 O11 142.9(4) . .
Cu1 O1H Cu6 140.5(4) 9_654 .
C1 N1 C3 122.0(14) . .
C1 N1 Cu1 113.2(10) . .
C3 N1 Cu1 124.5(11) . .
C2 N2 C9 119.7(12) . .
C2 N2 Cu1 110.4(11) . .
C9 N2 Cu1 129.9(9) . .
C14 N4 C12 107.5(11) . .
C14 N4 Cu1 129.3(11) . .
C12 N4 Cu1 122.7(10) . .
C14 N6 C13 106.8(13) . .
C14 N6 Cu3 126.9(12) . .
C13 N6 Cu3 126.3(11) . .
C38 N7 C15 103.9(13) 2_655 .
C38 N7 Cu2 126.0(12) 2_655 .
C15 N7 Cu2 130.1(11) . .
C27 N8 C63 121.6(14) . .
C27 N8 Cu4 112.1(10) . .
C63 N8 Cu4 126.1(11) . .
C28 N9 C34 117.6(11) . .
C28 N9 Cu4 111.4(10) . .
C34 N9 Cu4 129.9(10) . .
C20 N13 C17 116.3(13) . .
C20 N13 Cu6 112.7(11) . .
C17 N13 Cu6 131.0(10) . .
C21 N14 C57 121.1(13) . .
C21 N14 Cu6 112.5(10) . .
C57 N14 Cu6 126.2(12) . .
C40 N15 C19 109.1(12) 2_655 .
C40 N15 Cu6 127.5(10) 2_655 .
C19 N15 Cu6 122.6(10) . .
C38 N17 C37 99.8(13) . .
C38 N17 Cu4 130.3(13) . .
C37 N17 Cu4 127.3(10) . .
C42 N18 C41 103.0(14) . .
C42 N18 Cu5 127.0(11) . .
C41 N18 Cu5 130.0(12) . .
C42 N19 C43 100.7(13) . .
C42 N19 Cu7 132.4(12) . .
C43 N19 Cu7 124.3(10) . .
C45 N22 C47 116.0(13) . .
C45 N22 Cu7 131.9(10) . .
C47 N22 Cu7 110.0(10) . .
C48 N23 C59 114.0(15) . .
C48 N23 Cu7 114.3(10) . .
C59 N23 Cu7 131.7(12) . .
C40 N24 C65 106.4(12) . .
C40 N24 Cu8 125.5(11) . .
C65 N24 Cu8 128.0(10) . .
C54 N25 C53 101.9(13) . .
C54 N25 Cu1 129.4(12) . .
C53 N25 Cu1 127.8(11) . .
C53 N26 C66 107.1(16) . .
C61 N27 C23 104.3(15) . .
C61 N27 Cu7 129.3(14) . .
C23 N27 Cu7 124.5(12) . .
C24 N28 C61 105(2) . .
C70 N29 C69 105.4(15) . .
C70 N29 Cu4 124.6(14) . .
C69 N29 Cu4 126.9(13) . .
C62 N30 C55 103.2(13) . .
C62 N30 Cu6 128.4(11) . .
C55 N30 Cu6 128.0(11) . .
C55 N31 C56 109.1(15) . .
C68 N32 C70 108(2) . .
C1 O1 Cu2 112.6(10) . .
C2 O2 Cu2 112.5(9) . .
C16 O3 Cu2 113.1(10) . .
C16 O4 Cu2 71.2(9) . .
C10 O5 Cu5 69.9(8) . .
C10 O6 Cu5 117.8(10) . .
C46 O7 Cu3 107.4(9) . .
C46 O8 Cu3 74.9(7) . .
C27 O9 Cu3 109.6(9) . .
C28 O10 Cu3 109.9(9) . .
C67 O11 Cu8 73.2(8) . .
C67 O12 Cu8 107.3(9) . .
C20 O13 Cu5 109.6(10) . .
C21 O14 Cu5 113.4(11) . .
C47 O15 Cu8 109.0(8) . .
C48 O16 Cu8 112.0(10) . .
N1 C1 O1 128.1(15) . .
N1 C1 C2 113.5(13) . .
O1 C1 C2 118.2(14) . .
N2 C2 O2 127.1(14) . .
N2 C2 C1 120.5(15) . .
O2 C2 C1 112.4(13) . .
N1 C3 C5 108.3(13) . .
N1 C3 C4 109.8(13) . .
C5 C3 C4 111.0(14) . .
O19 C4 O20 125.7(18) . .
O19 C4 C3 121.7(13) . .
O20 C4 C3 112.0(18) . .
C54 C5 C3 114.6(13) . .
N2 C9 C10 116.8(13) . .
N2 C9 C11 112.6(13) . .
C10 C9 C11 109.3(12) . .
O6 C10 O5 122.3(13) . .
O6 C10 C9 120.1(15) . .
O5 C10 C9 117.6(15) . .
C12 C11 C9 111.0(14) . .
C13 C12 N4 106.3(12) . .
C13 C12 C11 129.6(15) . .
N4 C12 C11 124.2(13) . .
C12 C13 N6 106.3(13) . .
N6 C14 N4 113.0(15) . .
N7 C15 C37 108.1(13) . 2_655
N7 C15 C38 36.2(8) . 2_655
C37 C15 C38 71.9(11) 2_655 2_655
O4 C16 O3 124.9(14) . .
O4 C16 C17 121.8(15) . .
O3 C16 C17 113.2(15) . .
N13 C17 C18 113.5(13) . .
N13 C17 C16 113.6(13) . .
C18 C17 C16 106.8(12) . .
C19 C18 C17 112.2(15) . .
N15 C19 C65 107.6(13) . 2_655
N15 C19 C18 124.5(14) . .
C65 C19 C18 127.8(15) 2_655 .
O13 C20 N13 127.2(14) . .
O13 C20 C21 119.2(14) . .
N13 C20 C21 113.6(16) . .
O14 C21 N14 129.4(15) . .
O14 C21 C20 113.3(16) . .
N14 C21 C20 117.1(14) . .
C62 C22 C57 113.7(12) . .
N28 C24 C23 111(2) . .
O9 C27 N8 127.0(14) . .
O9 C27 C28 117.2(14) . .
N8 C27 C28 115.8(15) . .
O10 C28 N9 124.6(13) . .
O10 C28 C27 119.1(15) . .
N9 C28 C27 116.3(15) . .
C63 C29 C69 106.4(16) . .
C36 C34 N9 108.2(11) . .
C36 C34 C67 114.3(11) . .
N9 C34 C67 113.9(12) . .
C34 C36 C37 114.9(11) . .
C15 C37 N17 109.3(12) 3_665 .
C15 C37 C36 132.8(13) 3_665 .
N17 C37 C36 117.9(13) . .
N7 C38 N17 118.9(15) 3_665 .
N7 C38 C15 39.9(9) 3_665 3_665
N17 C38 C15 79.0(10) . 3_665
N15 C40 N24 110.6(13) 3_665 .
C43 C41 N18 109.4(15) . .
C43 C41 C42 73.3(11) . .
N18 C41 C42 36.1(8) . .
N18 C42 N19 120.6(14) . .
N18 C42 C41 40.9(9) . .
N19 C42 C41 79.6(10) . .
C41 C43 N19 106.4(12) . .
C41 C43 C44 131.7(13) . .
N19 C43 C44 121.9(12) . .
C43 C44 C45 113.0(10) . .
N22 C45 C46 113.4(12) . .
N22 C45 C44 108.6(12) . .
C46 C45 C44 115.2(11) . .
O8 C46 O7 121.9(12) . .
O8 C46 C45 122.5(13) . .
O7 C46 C45 115.5(14) . .
O15 C47 N22 123.5(11) . .
O15 C47 C48 122.6(15) . .
N22 C47 C48 113.6(15) . .
O16 C48 N23 132.0(15) . .
O16 C48 C47 112.0(15) . .
N23 C48 C47 115.8(15) . .
C23 C52 C59 107.9(15) . .
N25 C54 C66 111.5(16) . .
N25 C54 C5 117.8(17) . .
C66 C54 C5 131(2) . .
N26 C53 N25 114.7(15) . .
N26 C66 C54 104.4(18) . .
N30 C62 C56 112.0(15) . .
N30 C62 C22 117.3(15) . .
C56 C62 C22 130.4(18) . .
N31 C55 N30 110.8(15) . .
C62 C56 N31 104.8(16) . .
N14 C57 C58 111.2(12) . .
N14 C57 C22 107.8(13) . .
C58 C57 C22 111.3(14) . .
O22 C58 O21 123.5(15) . .
O22 C58 C57 116.1(15) . .
O21 C58 C57 120.3(13) . .
C60 C59 N23 114.3(12) . .
C60 C59 C52 110.0(17) . .
N23 C59 C52 105.8(14) . .
O18 C60 O17 121.6(18) . .
O18 C60 C59 116.7(18) . .
O17 C60 C59 120.1(14) . .
C24 C23 N27 106.1(19) . .
C24 C23 C52 130(2) . .
N27 C23 C52 122.7(15) . .
N27 C61 N28 112(2) . .
C64 C63 N8 111.0(14) . .
C64 C63 C29 113.2(18) . .
N8 C63 C29 113.5(15) . .
O24 C64 O23 123(2) . .
O24 C64 C63 121.9(15) . .
O23 C64 C63 115(2) . .
C19 C65 N24 106.3(12) 3_665 .
O12 C67 O11 124.2(13) . .
O12 C67 C34 116.0(12) . .
O11 C67 C34 119.5(13) . .
N32 C68 C69 110(2) . .
N29 C69 C68 106.7(19) . .
N29 C69 C29 121.6(18) . .
C68 C69 C29 132(2) . .
N29 C70 N32 109(2) . .

loop_
_geom_bond_atom_site_label_1
_geom_bond_atom_site_label_2
_geom_bond_distance
_geom_bond_site_symmetry_2
Cu1 N25 1.968(12) .
Cu1 N2 1.999(12) .
Cu1 N4 2.018(11) .
Cu1 N1 2.054(12) .
Cu1 O1H 2.404(9) 5_545
Cu2 N7 1.982(12) .
Cu2 O3 1.992(10) .
Cu2 O2 1.995(10) .
Cu2 O1 2.003(10) .
Cu2 O1W 2.298(14) .
Cu2 O4 2.942(10) .
Cu3 N6 1.961(12) .
Cu3 O10 1.990(10) .
Cu3 O7 2.000(9) .
Cu3 O9 2.011(11) .
Cu3 O4W 2.306(11) .
Cu3 O8 2.749(9) .
Cu4 N29 1.952(14) .
Cu4 N17 1.955(12) .
Cu4 N9 2.000(12) .
Cu4 N8 2.001(15) .
Cu4 O31W 2.837(14) .
Cu5 N18 1.961(13) .
Cu5 O6 1.971(10) .
Cu5 O13 2.000(11) .
Cu5 O14 2.003(11) .
Cu5 O2W 2.365(14) .
Cu5 O5 2.932(10) .
Cu6 N13 1.982(13) .
Cu6 N30 2.006(13) .
Cu6 N15 2.012(11) .
Cu6 N14 2.033(11) .
Cu6 O1H 2.406(9) .
Cu7 N27 1.954(15) .
Cu7 N19 1.955(13) .
Cu7 N23 1.978(16) .
Cu7 N22 2.002(14) .
Cu7 O32W 2.802(13) .
Cu8 N24 1.950(12) .
Cu8 O15 1.969(9) .
Cu8 O12 2.000(10) .
Cu8 O16 2.009(11) .
Cu8 O3W 2.320(10) .
Cu8 O11 2.757(9) .
O1H Cu1 2.405(9) 9_654
N1 C1 1.234(19) .
N1 C3 1.47(2) .
N2 C2 1.250(19) .
N2 C9 1.435(19) .
N4 C14 1.299(19) .
N4 C12 1.383(18) .
N6 C14 1.271(19) .
N6 C13 1.41(2) .
N7 C38 1.24(2) 2_655
N7 C15 1.347(18) .
N8 C27 1.34(2) .
N8 C63 1.48(2) .
N9 C28 1.35(2) .
N9 C34 1.476(19) .
N13 C20 1.37(2) .
N13 C17 1.38(2) .
N14 C21 1.28(2) .
N14 C57 1.49(2) .
N15 C40 1.313(19) 2_655
N15 C19 1.333(18) .
N17 C38 1.34(2) .
N17 C37 1.365(18) .
N18 C42 1.23(2) .
N18 C41 1.371(18) .
N19 C42 1.33(2) .
N19 C43 1.407(18) .
N22 C45 1.428(19) .
N22 C47 1.43(2) .
N23 C48 1.32(2) .
N23 C59 1.51(2) .
N24 C40 1.325(19) .
N24 C65 1.40(2) .
N25 C54 1.33(2) .
N25 C53 1.42(2) .
N26 C53 1.29(2) .
N26 C66 1.39(3) .
N27 C61 1.26(3) .
N27 C23 1.39(2) .
N28 C24 1.24(3) .
N28 C61 1.38(3) .
N29 C70 1.33(3) .
N29 C69 1.35(3) .
N30 C62 1.36(2) .
N30 C55 1.39(2) .
N31 C55 1.32(2) .
N31 C56 1.38(2) .
N32 C68 1.21(3) .
N32 C70 1.39(3) .
O1 C1 1.256(17) .
O2 C2 1.36(2) .
O3 C16 1.333(19) .
O4 C16 1.218(19) .
O5 C10 1.319(19) .
O6 C10 1.234(18) .
O7 C46 1.330(17) .
O8 C46 1.285(18) .
O9 C27 1.283(18) .
O10 C28 1.263(19) .
O11 C67 1.308(18) .
O12 C67 1.299(18) .
O13 C20 1.27(2) .
O14 C21 1.248(18) .
O15 C47 1.230(18) .
O16 C48 1.274(19) .
O17 C60 1.27(2) .
O18 C60 1.26(2) .
O19 C4 1.26(2) .
O20 C4 1.30(2) .
O21 C58 1.308(19) .
O22 C58 1.287(19) .
O23 C64 1.32(2) .
O24 C64 1.27(3) .
C1 C2 1.53(2) .
C3 C5 1.55(2) .
C3 C4 1.57(3) .
C5 C54 1.51(2) .
C9 C10 1.51(2) .
C9 C11 1.57(2) .
C11 C12 1.47(2) .
C12 C13 1.36(2) .
C15 C37 1.35(2) 2_655
C15 C38 2.04(2) 2_655
C16 C17 1.59(2) .
C17 C18 1.54(2) .
C18 C19 1.49(2) .
C19 C65 1.37(2) 2_655
C20 C21 1.54(2) .
C22 C62 1.52(2) .
C22 C57 1.54(2) .
C24 C23 1.34(3) .
C27 C28 1.48(2) .
C29 C63 1.51(3) .
C29 C69 1.60(3) .
C34 C36 1.47(2) .
C34 C67 1.51(2) .
C36 C37 1.54(2) .
C37 C15 1.35(2) 3_665
C38 N7 1.24(2) 3_665
C38 C15 2.04(2) 3_665
C40 N15 1.313(18) 3_665
C41 C43 1.37(2) .
C41 C42 2.04(2) .
C43 C44 1.51(2) .
C44 C45 1.52(2) .
C45 C46 1.49(2) .
C47 C48 1.53(2) .
C52 C23 1.56(3) .
C52 C59 1.65(3) .
C54 C66 1.44(3) .
C62 C56 1.36(3) .
C57 C58 1.50(2) .
C59 C60 1.47(3) .
C63 C64 1.47(3) .
C65 C19 1.37(2) 3_665
C68 C69 1.39(3) .
N1X C1X 1.36(2) .
N2X C2X 1.42(2) .
N3X C3X 1.50(4) .
N4X C4X 1.53(4) .
O43W O53W 1.60(8) .

loop_
_platon_squeeze_void_nr
_platon_squeeze_void_average_x
_platon_squeeze_void_average_y
_platon_squeeze_void_average_z
_platon_squeeze_void_volume
_platon_squeeze_void_count_electrons
_platon_squeeze_void_content
1 -0.013 -0.010 -0.059 14439 6552 ' '
2 0.000 0.000 0.338 13 17 ' '
3 0.000 0.000 0.451 16 14 ' '
4 0.044 0.820 0.488 7 0 ' '
5 0.109 0.622 0.155 8 0 ' '
6 0.180 0.224 0.488 7 0 ' '
7 0.333 0.667 0.118 15 13 ' '
8 0.333 0.667 0.005 14 17 ' '
9 0.378 0.487 0.155 8 0 ' '
10 0.443 0.289 0.821 8 0 ' '
11 0.513 0.891 0.155 8 0 ' '
12 0.667 0.333 0.784 15 13 ' '
13 0.667 0.333 0.671 13 17 ' '
14 0.711 0.154 0.821 8 0 ' '
15 0.776 0.956 0.488 7 0 ' '
16 0.846 0.557 0.821 8 0 ' '
